data_9013462
loop_
_publ_author_name
'Poulsen, S. J.'
'Calvo, C.'

_publ_section_title
;
 Crystal structure of Cu3(AsO4)2
;
_journal_name_full 'Canadian Journal of Chemistry'
_journal_page_first 917
_journal_page_last 927
_journal_paper_doi 10.1139/v68-153
_journal_volume 46
_journal_year 1968
_chemical_compound_source Synthetic
_chemical_formula_sum 'As2 Cu3 O8'
_chemical_name_mineral Lammerite-beta
_space_group_IT_number 14
_symmetry_space_group_name_Hall '-P 2ybc'
_symmetry_space_group_name_H-M 'P 1 21/c 1'
_cell_angle_alpha 90
_cell_angle_beta 92.04
_cell_angle_gamma 90
_cell_length_a 6.327
_cell_length_b 8.642
_cell_length_c 11.313
_cell_formula_units_Z 4
_cell_volume 618.179
_database_code_amcsd 0012148
_exptl_crystal_density_diffrn 5.034
_cod_original_formula_sum 'Cu3 As2 O8'
_cod_database_code 9013462

loop_
_space_group_symop_operation_xyz
x,y,z
x,1/2-y,1/2+z
-x,1/2+y,1/2-z
-x,-y,-z

loop_
_atom_site_label
_atom_site_fract_x
_atom_site_fract_y
_atom_site_fract_z
_atom_site_U_iso_or_equiv
Cu1 0.24150 0.16420 0.63230 0.01279
Cu2 0.61610 0.03110 0.87770 0.01570
Cu3 0.90820 0.19000 0.43160 0.01279
As1 0.41430 0.11340 0.36790 0.00963
As2 0.89600 0.06020 0.15070 0.00963
O1 0.60620 0.23810 0.41880 0.01039
O2 -0.03240 0.24060 0.10630 0.01077
O3 0.20820 0.13090 0.45680 0.01570
O4 0.08530 -0.07310 0.12100 0.01710
O5 0.33790 0.15410 0.22840 0.01102
O6 0.67010 -0.00460 0.08360 0.01900
O7 0.48090 -0.07050 0.36000 0.00988
O8 -0.13130 0.05280 0.29860 0.01621

loop_
_cod_related_entry_id
_cod_related_entry_database
_cod_related_entry_code
1 AMCSD 0012148
